data_7707280
loop_
_publ_author_name
'Cazorla, Cl\'ement'
'Casimiro, Lorenzo'
'Arif, Tanzeel'
'Deo, Claire'
'Goual, Nawel'
'Retailleau, Pascal'
'M\'etivier, R\'emi'
'Xie, Juan'
'Voituriez, Arnaud'
'Marinetti, Angela'
'Bogliotti, Nicolas'

_publ_section_title
;
 Synthesis and properties of photoswitchable diphosphines and gold(I)
 complexes derived from azobenzenes.
;
_journal_issue 21
_journal_name_full 'Dalton transactions (Cambridge, England : 2003)'
_journal_page_first 7284
_journal_page_last 7292
_journal_paper_doi 10.1039/d1dt01080h
_journal_volume 50
_journal_year 2021
_chemical_formula_moiety 'C36 H28 Au2 Cl2 N2 P2'
_chemical_formula_sum 'C36 H28 Au2 Cl2 N2 P2'
_chemical_formula_weight 1015.38
_space_group_crystal_system monoclinic
_space_group_IT_number 14
_space_group_name_Hall '-P 2ybc'
_space_group_name_H-M_alt 'P 1 21/c 1'
_atom_sites_solution_hydrogens geom
_atom_sites_solution_primary direct
_atom_sites_solution_secondary difmap
_audit_creation_method SHELXL-2018/3
_audit_update_record
;
2019-06-07 deposited with the CCDC.	2021-04-27 downloaded from the CCDC.
;
_cell_angle_alpha 90
_cell_angle_beta 94.944(3)
_cell_angle_gamma 90
_cell_formula_units_Z 2
_cell_length_a 9.866(1)
_cell_length_b 16.484(2)
_cell_length_c 10.436(2)
_cell_measurement_reflns_used 3195
_cell_measurement_temperature 293(2)
_cell_measurement_theta_max 25.350
_cell_measurement_theta_min 0.998
_cell_volume 1690.9(4)
_computing_cell_refinement 'HKL Scalepack (Otwinowski & Minor 1997)'
_computing_data_collection 'Collect (Bruker AXS BV, 1997-2004)'
_computing_data_reduction 'HKL Denzo and Scalepack (Otwinowski & Minor 1997)'
_computing_structure_refinement 'SHELXL-2018/3 (Sheldrick, 2018)'
_computing_structure_solution 'SHELXS-97(Sheldrick, 2008)'
_diffrn_ambient_temperature 293(2)
_diffrn_detector_area_resol_mean 9
_diffrn_detector_type '95mm CCD camera on \k-goniostat'
_diffrn_measured_fraction_theta_full 0.998
_diffrn_measured_fraction_theta_max 0.998
_diffrn_measurement_device '\k-geometry diffractometer'
_diffrn_measurement_device_type 'Nonius Enraf FR590 \k-CCD aera-detector diffractometer'
_diffrn_measurement_method '\f + \w scans'
_diffrn_radiation_monochromator 'horizontally mounted graphite crystal'
_diffrn_radiation_source 'fine-focus sealed tube'
_diffrn_radiation_type MoK\a
_diffrn_radiation_wavelength 0.71073
_diffrn_reflns_av_R_equivalents 0.0219
_diffrn_reflns_av_unetI/netI 0.0353
_diffrn_reflns_Laue_measured_fraction_full 0.998
_diffrn_reflns_Laue_measured_fraction_max 0.998
_diffrn_reflns_limit_h_max 11
_diffrn_reflns_limit_h_min -11
_diffrn_reflns_limit_k_max 19
_diffrn_reflns_limit_k_min -18
_diffrn_reflns_limit_l_max 12
_diffrn_reflns_limit_l_min -12
_diffrn_reflns_number 19164
_diffrn_reflns_point_group_measured_fraction_full 0.998
_diffrn_reflns_point_group_measured_fraction_max 0.998
_diffrn_reflns_theta_full 25.242
_diffrn_reflns_theta_max 25.346
_diffrn_reflns_theta_min 2.471
_diffrn_standards_decay_% 0
_exptl_absorpt_coefficient_mu 8.947
_exptl_absorpt_correction_T_max 1.000
_exptl_absorpt_correction_T_min 0.880
_exptl_absorpt_correction_type multi-scan
_exptl_absorpt_process_details 'HKL Scalepack (Otwinowski & Minor 1997)'
_exptl_crystal_colour yellow
_exptl_crystal_density_diffrn 1.994
_exptl_crystal_description prism
_exptl_crystal_F_000 960
_exptl_crystal_recrystallization_method 'Re-crystallisation from solvent: chloroform'
_exptl_crystal_size_max 0.190
_exptl_crystal_size_mid 0.100
_exptl_crystal_size_min 0.080
_refine_diff_density_max 0.926
_refine_diff_density_min -0.912
_refine_diff_density_rms 0.095
_refine_ls_extinction_method none
_refine_ls_goodness_of_fit_ref 1.001
_refine_ls_hydrogen_treatment constr
_refine_ls_matrix_type full
_refine_ls_number_parameters 199
_refine_ls_number_reflns 3089
_refine_ls_number_restraints 0
_refine_ls_restrained_S_all 1.001
_refine_ls_R_factor_all 0.0582
_refine_ls_R_factor_gt 0.0282
_refine_ls_shift/su_max 0.000
_refine_ls_shift/su_mean 0.000
_refine_ls_structure_factor_coef Fsqd
_refine_ls_weighting_details 'w=1/[\s^2^(Fo^2^)+(0.0344P)^2^+0.6884P] where P=(Fo^2^+2Fc^2^)/3'
_refine_ls_weighting_scheme calc
_refine_ls_wR_factor_gt 0.0648
_refine_ls_wR_factor_ref 0.0757
_reflns_Friedel_coverage 0.000
_reflns_number_gt 1964
_reflns_number_total 3089
_reflns_threshold_expression 'I > 2\s(I)'
_cod_data_source_file d1dt01080h2.cif
_cod_data_source_block cciii035
_cod_depositor_comments 'Adding full bibliography for 7707279--7707280.cif.'
_cod_original_sg_symbol_H-M 'P 21/c'
_cod_database_code 7707280
_shelx_space_group_comment
;
The symmetry employed for this shelxl refinement is uniquely defined
by the following loop, which should always be used as a source of
symmetry information in preference to the above space-group names.
They are only intended as comments.
;
_shelx_estimated_absorpt_t_min 0.468
_shelx_estimated_absorpt_t_max 0.468

loop_
_space_group_symop_operation_xyz
'x, y, z'
'-x, y+1/2, -z+1/2'
'-x, -y, -z'
'x, -y-1/2, z-1/2'

loop_
_atom_site_label
_atom_site_type_symbol
_atom_site_fract_x
_atom_site_fract_y
_atom_site_fract_z
_atom_site_U_iso_or_equiv
_atom_site_adp_type
_atom_site_occupancy
_atom_site_site_symmetry_order
_atom_site_calc_flag
_atom_site_refinement_flags_posn
_atom_site_refinement_flags_adp
_atom_site_refinement_flags_occupancy
_atom_site_disorder_assembly
_atom_site_disorder_group
N1 N 0.0593(4) 0.0126(3) 0.5018(4) 0.0591(13) Uani 1 1 d . . . . .
C1 C 0.1802(5) 0.1156(3) 0.1644(5) 0.0497(14) Uani 1 1 d . . . . .
P1 P 0.23927(15) 0.15274(10) 0.01342(13) 0.0523(4) Uani 1 1 d . . . . .
Cl1 Cl 0.56296(16) 0.34614(12) 0.04448(16) 0.0785(5) Uani 1 1 d . . . . .
Au1 Au 0.39923(2) 0.24830(2) 0.03320(2) 0.05510(11) Uani 1 1 d . . . . .
C2 C 0.0483(6) 0.0924(4) 0.1685(5) 0.0603(16) Uani 1 1 d . . . . .
H2 H -0.012317 0.099328 0.096076 0.072 Uiso 1 1 calc R U . . .
C3 C 0.0028(6) 0.0589(4) 0.2780(5) 0.0566(15) Uani 1 1 d . . . . .
H3 H -0.087875 0.044087 0.280086 0.068 Uiso 1 1 calc R U . . .
C4 C 0.0949(6) 0.0477(3) 0.3853(5) 0.0495(14) Uani 1 1 d . . . . .
C5 C 0.2279(6) 0.0726(4) 0.3811(5) 0.0625(17) Uani 1 1 d . . . . .
H5 H 0.289979 0.066299 0.452676 0.075 Uiso 1 1 calc R U . . .
C6 C 0.2678(6) 0.1068(4) 0.2709(5) 0.0565(15) Uani 1 1 d . . . . .
H6 H 0.357156 0.124324 0.269025 0.068 Uiso 1 1 calc R U . . .
C7 C 0.0837(6) 0.1848(4) -0.0774(5) 0.0518(14) Uani 1 1 d . . . . .
C8 C 0.0164(7) 0.2508(4) -0.0338(6) 0.0639(16) Uani 1 1 d . . . . .
H8 H 0.057380 0.281796 0.033293 0.077 Uiso 1 1 calc R U . . .
C9 C -0.1124(8) 0.2721(4) -0.0885(7) 0.081(2) Uani 1 1 d . . . . .
H9 H -0.157000 0.316813 -0.057673 0.097 Uiso 1 1 calc R U . . .
C10 C -0.1729(8) 0.2273(5) -0.1872(8) 0.083(2) Uani 1 1 d . . . . .
H10 H -0.259249 0.240924 -0.223792 0.099 Uiso 1 1 calc R U . . .
C11 C -0.1062(7) 0.1631(5) -0.2313(6) 0.079(2) Uani 1 1 d . . . . .
H11 H -0.147528 0.132337 -0.298504 0.095 Uiso 1 1 calc R U . . .
C12 C 0.0230(7) 0.1419(4) -0.1784(6) 0.0713(18) Uani 1 1 d . . . . .
H12 H 0.068259 0.098268 -0.211865 0.086 Uiso 1 1 calc R U . . .
C13 C 0.2952(5) 0.0622(4) -0.0661(5) 0.0526(15) Uani 1 1 d . . . . .
C14 C 0.2797(6) -0.0141(4) -0.0163(6) 0.0588(15) Uani 1 1 d . . . . .
H14 H 0.241695 -0.020142 0.061646 0.071 Uiso 1 1 calc R U . . .
C15 C 0.3205(6) -0.0826(4) -0.0815(6) 0.0682(18) Uani 1 1 d . . . . .
H15 H 0.310181 -0.134012 -0.046846 0.082 Uiso 1 1 calc R U . . .
C16 C 0.3750(6) -0.0740(5) -0.1949(6) 0.0701(19) Uani 1 1 d . . . . .
H16 H 0.400140 -0.119865 -0.239115 0.084 Uiso 1 1 calc R U . . .
C17 C 0.3939(6) 0.0016(5) -0.2459(6) 0.073(2) Uani 1 1 d . . . . .
H17 H 0.431418 0.006679 -0.324284 0.088 Uiso 1 1 calc R U . . .
C18 C 0.3565(6) 0.0709(4) -0.1799(5) 0.0670(18) Uani 1 1 d . . . . .
H18 H 0.372740 0.122282 -0.212040 0.080 Uiso 1 1 calc R U . . .

loop_
_atom_site_aniso_label
_atom_site_aniso_U_11
_atom_site_aniso_U_22
_atom_site_aniso_U_33
_atom_site_aniso_U_23
_atom_site_aniso_U_13
_atom_site_aniso_U_12
N1 0.050(3) 0.072(4) 0.055(3) 0.001(2) 0.004(3) -0.006(3)
C1 0.042(3) 0.057(4) 0.050(3) 0.000(3) 0.005(3) 0.000(3)
P1 0.0451(9) 0.0632(10) 0.0494(8) 0.0057(7) 0.0085(6) -0.0008(8)
Cl1 0.0508(9) 0.0870(13) 0.0976(12) 0.0023(10) 0.0066(8) -0.0141(9)
Au1 0.04307(16) 0.06557(19) 0.05711(16) 0.00454(12) 0.00696(10) -0.00325(12)
C2 0.050(4) 0.087(5) 0.043(3) 0.005(3) 0.001(3) -0.011(3)
C3 0.045(3) 0.066(4) 0.059(4) -0.002(3) 0.003(3) -0.005(3)
C4 0.049(3) 0.059(4) 0.041(3) 0.002(3) 0.011(3) -0.002(3)
C5 0.047(4) 0.082(5) 0.058(4) 0.008(3) 0.000(3) -0.003(3)
C6 0.039(3) 0.077(4) 0.055(3) 0.008(3) 0.011(3) -0.005(3)
C7 0.051(3) 0.056(4) 0.050(3) 0.003(3) 0.014(3) -0.003(3)
C8 0.055(4) 0.072(5) 0.065(4) 0.001(3) 0.005(3) 0.002(4)
C9 0.076(5) 0.076(5) 0.092(5) 0.007(4) 0.010(4) 0.022(4)
C10 0.054(4) 0.084(6) 0.107(6) 0.027(5) -0.017(4) 0.004(4)
C11 0.074(5) 0.086(6) 0.073(4) -0.006(4) -0.019(4) 0.000(4)
C12 0.070(5) 0.073(5) 0.069(4) -0.001(4) -0.007(3) 0.008(4)
C13 0.041(3) 0.065(4) 0.053(3) -0.001(3) 0.007(3) 0.006(3)
C14 0.044(4) 0.070(4) 0.063(4) 0.007(3) 0.008(3) 0.004(3)
C15 0.059(4) 0.067(5) 0.080(5) 0.001(4) 0.015(4) 0.003(4)
C16 0.046(4) 0.077(5) 0.086(5) -0.019(4) 0.004(3) 0.008(3)
C17 0.064(4) 0.099(6) 0.059(4) -0.005(4) 0.018(3) 0.015(4)
C18 0.067(4) 0.076(5) 0.061(4) 0.012(3) 0.018(3) 0.004(4)

loop_
_atom_type_symbol
_atom_type_description
_atom_type_scat_dispersion_real
_atom_type_scat_dispersion_imag
_atom_type_scat_source
C C 0.0033 0.0016 'International Tables Vol C Tables 4.2.6.8 and 6.1.1.4'
H H 0.0000 0.0000 'International Tables Vol C Tables 4.2.6.8 and 6.1.1.4'
Au Au -2.0133 8.8022 'International Tables Vol C Tables 4.2.6.8 and 6.1.1.4'
Cl Cl 0.1484 0.1585 'International Tables Vol C Tables 4.2.6.8 and 6.1.1.4'
N N 0.0061 0.0033 'International Tables Vol C Tables 4.2.6.8 and 6.1.1.4'
P P 0.1023 0.0942 'International Tables Vol C Tables 4.2.6.8 and 6.1.1.4'

loop_
_geom_angle_atom_site_label_1
_geom_angle_atom_site_label_2
_geom_angle_atom_site_label_3
_geom_angle
_geom_angle_site_symmetry_1
_geom_angle_site_symmetry_3
_geom_angle_publ_flag
N1 N1 C4 114.5(6) 3_556 . ?
C6 C1 C2 119.2(5) . . ?
C6 C1 P1 120.9(4) . . ?
C2 C1 P1 119.8(4) . . ?
C7 P1 C13 106.1(3) . . ?
C7 P1 C1 103.3(2) . . ?
C13 P1 C1 104.5(3) . . ?
C7 P1 Au1 113.8(2) . . ?
C13 P1 Au1 112.51(19) . . ?
C1 P1 Au1 115.59(18) . . ?
P1 Au1 Cl1 177.65(5) . . ?
C1 C2 C3 121.3(5) . . ?
C1 C2 H2 119.4 . . ?
C3 C2 H2 119.4 . . ?
C2 C3 C4 118.9(5) . . ?
C2 C3 H3 120.5 . . ?
C4 C3 H3 120.5 . . ?
C5 C4 C3 119.4(5) . . ?
C5 C4 N1 117.1(5) . . ?
C3 C4 N1 123.5(5) . . ?
C6 C5 C4 119.5(5) . . ?
C6 C5 H5 120.3 . . ?
C4 C5 H5 120.3 . . ?
C1 C6 C5 121.6(5) . . ?
C1 C6 H6 119.2 . . ?
C5 C6 H6 119.2 . . ?
C12 C7 C8 118.4(6) . . ?
C12 C7 P1 123.3(5) . . ?
C8 C7 P1 118.0(5) . . ?
C7 C8 C9 120.9(6) . . ?
C7 C8 H8 119.5 . . ?
C9 C8 H8 119.5 . . ?
C10 C9 C8 119.9(7) . . ?
C10 C9 H9 120.0 . . ?
C8 C9 H9 120.0 . . ?
C11 C10 C9 119.2(7) . . ?
C11 C10 H10 120.4 . . ?
C9 C10 H10 120.4 . . ?
C10 C11 C12 121.3(7) . . ?
C10 C11 H11 119.3 . . ?
C12 C11 H11 119.3 . . ?
C7 C12 C11 120.2(7) . . ?
C7 C12 H12 119.9 . . ?
C11 C12 H12 119.9 . . ?
C14 C13 C18 119.3(6) . . ?
C14 C13 P1 122.1(4) . . ?
C18 C13 P1 118.6(5) . . ?
C13 C14 C15 120.7(6) . . ?
C13 C14 H14 119.7 . . ?
C15 C14 H14 119.7 . . ?
C16 C15 C14 119.8(6) . . ?
C16 C15 H15 120.1 . . ?
C14 C15 H15 120.1 . . ?
C15 C16 C17 120.9(7) . . ?
C15 C16 H16 119.6 . . ?
C17 C16 H16 119.6 . . ?
C16 C17 C18 119.9(6) . . ?
C16 C17 H17 120.0 . . ?
C18 C17 H17 120.0 . . ?
C13 C18 C17 119.4(6) . . ?
C13 C18 H18 120.3 . . ?
C17 C18 H18 120.3 . . ?

loop_
_geom_bond_atom_site_label_1
_geom_bond_atom_site_label_2
_geom_bond_distance
_geom_bond_site_symmetry_2
_geom_bond_publ_flag
N1 N1 1.239(9) 3_556 ?
N1 C4 1.417(7) . ?
C1 C6 1.355(7) . ?
C1 C2 1.361(7) . ?
C1 P1 1.832(5) . ?
P1 C7 1.812(6) . ?
P1 C13 1.816(6) . ?
P1 Au1 2.2267(16) . ?
Cl1 Au1 2.2785(17) . ?
C2 C3 1.378(7) . ?
C2 H2 0.9300 . ?
C3 C4 1.392(7) . ?
C3 H3 0.9300 . ?
C4 C5 1.379(7) . ?
C5 C6 1.368(7) . ?
C5 H5 0.9300 . ?
C6 H6 0.9300 . ?
C7 C12 1.364(8) . ?
C7 C8 1.373(8) . ?
C8 C9 1.392(10) . ?
C8 H8 0.9300 . ?
C9 C10 1.363(10) . ?
C9 H9 0.9300 . ?
C10 C11 1.349(10) . ?
C10 H10 0.9300 . ?
C11 C12 1.390(8) . ?
C11 H11 0.9300 . ?
C12 H12 0.9300 . ?
C13 C14 1.375(8) . ?
C13 C18 1.386(7) . ?
C14 C15 1.395(8) . ?
C14 H14 0.9300 . ?
C15 C16 1.349(8) . ?
C15 H15 0.9300 . ?
C16 C17 1.374(9) . ?
C16 H16 0.9300 . ?
C17 C18 1.401(9) . ?
C17 H17 0.9300 . ?
C18 H18 0.9300 . ?

loop_
_geom_torsion_atom_site_label_1
_geom_torsion_atom_site_label_2
_geom_torsion_atom_site_label_3
_geom_torsion_atom_site_label_4
_geom_torsion
_geom_torsion_site_symmetry_1
_geom_torsion_site_symmetry_2
_geom_torsion_site_symmetry_3
_geom_torsion_site_symmetry_4
_geom_torsion_publ_flag
C6 C1 P1 C7 -161.9(5) . . . . ?
C2 C1 P1 C7 21.6(6) . . . . ?
C6 C1 P1 C13 87.3(5) . . . . ?
C2 C1 P1 C13 -89.2(5) . . . . ?
C6 C1 P1 Au1 -36.9(6) . . . . ?
C2 C1 P1 Au1 146.6(5) . . . . ?
C6 C1 C2 C3 -1.1(10) . . . . ?
P1 C1 C2 C3 175.4(5) . . . . ?
C1 C2 C3 C4 -1.0(9) . . . . ?
C2 C3 C4 C5 2.1(9) . . . . ?
C2 C3 C4 N1 -179.0(6) . . . . ?
N1 N1 C4 C5 -176.4(7) 3_556 . . . ?
N1 N1 C4 C3 4.6(10) 3_556 . . . ?
C3 C4 C5 C6 -1.1(9) . . . . ?
N1 C4 C5 C6 179.9(5) . . . . ?
C2 C1 C6 C5 2.2(10) . . . . ?
P1 C1 C6 C5 -174.3(5) . . . . ?
C4 C5 C6 C1 -1.1(10) . . . . ?
C13 P1 C7 C12 4.3(6) . . . . ?
C1 P1 C7 C12 -105.3(5) . . . . ?
Au1 P1 C7 C12 128.6(5) . . . . ?
C13 P1 C7 C8 177.3(5) . . . . ?
C1 P1 C7 C8 67.6(5) . . . . ?
Au1 P1 C7 C8 -58.5(5) . . . . ?
C12 C7 C8 C9 1.9(9) . . . . ?
P1 C7 C8 C9 -171.3(5) . . . . ?
C7 C8 C9 C10 -0.3(11) . . . . ?
C8 C9 C10 C11 -0.5(12) . . . . ?
C9 C10 C11 C12 -0.2(12) . . . . ?
C8 C7 C12 C11 -2.7(9) . . . . ?
P1 C7 C12 C11 170.2(5) . . . . ?
C10 C11 C12 C7 1.9(11) . . . . ?
C7 P1 C13 C14 -104.3(5) . . . . ?
C1 P1 C13 C14 4.5(5) . . . . ?
Au1 P1 C13 C14 130.6(4) . . . . ?
C7 P1 C13 C18 76.4(5) . . . . ?
C1 P1 C13 C18 -174.8(5) . . . . ?
Au1 P1 C13 C18 -48.7(5) . . . . ?
C18 C13 C14 C15 -2.4(9) . . . . ?
P1 C13 C14 C15 178.3(4) . . . . ?
C13 C14 C15 C16 -0.4(9) . . . . ?
C14 C15 C16 C17 1.5(10) . . . . ?
C15 C16 C17 C18 0.1(10) . . . . ?
C14 C13 C18 C17 4.0(9) . . . . ?
P1 C13 C18 C17 -176.7(5) . . . . ?
C16 C17 C18 C13 -2.9(10) . . . . ?
